data_2007883
loop_
_publ_author_name
'Dobson, Allison J.'
'Gerkin, Roger E.'

_publ_section_title
;
 9<i>H</i>-Fluorene-2-carboxaldehyde
;
_journal_issue 12
_journal_name_full 'Acta Crystallographica Section C'
_journal_page_first 1890
_journal_page_last 1892
_journal_paper_doi 10.1107/S0108270198009056
_journal_volume 54
_journal_year 1998
_chemical_formula_moiety 'C14 H10 O '
_chemical_formula_sum 'C14 H10 O'
_chemical_formula_weight 194.23
_chemical_name_common fluorene-2-carboxaldehyde
_chemical_name_systematic ' ?'
_space_group_IT_number 14
_symmetry_cell_setting monoclinic
_symmetry_space_group_name_Hall '-P 2ybc'
_symmetry_space_group_name_H-M 'P 1 21/c 1'
_cell_angle_alpha 90
_cell_angle_beta 99.640(10)
_cell_angle_gamma 90
_cell_formula_units_Z 4
_cell_length_a 14.171(2)
_cell_length_b 4.338(2)
_cell_length_c 16.217(2)
_cell_measurement_reflns_used 25
_cell_measurement_temperature 296
_cell_measurement_theta_max 17.2
_cell_measurement_theta_min 13.0
_cell_volume 982.8(5)
_computing_cell_refinement 'MSC/AFC Diffractometer Control Software'
_computing_data_collection
;  MSC/AFC Diffractometer Control Software (Molecular Structure
Corporation,1988)
;
_computing_data_reduction 'TEXSAN (Molecular Structure Corporation, 1995)'
_computing_molecular_graphics 'ORTEPII (Johnson, 1976)'
_computing_publication_material 'TEXSAN; PLATON (Spek, 1990) '
_computing_structure_refinement TEXSAN
_computing_structure_solution 'SHELXS86 (Sheldrick, 1986)'
_diffrn_ambient_temperature 296
_diffrn_measurement_device_type AFC5S
_diffrn_measurement_method \w/2\q
_diffrn_radiation_monochromator graphite
_diffrn_radiation_source 'X-ray tube'
_diffrn_radiation_type MoK\a
_diffrn_radiation_wavelength 0.71073
_diffrn_reflns_av_R_equivalents 0.021
_diffrn_reflns_limit_h_max 18
_diffrn_reflns_limit_h_min 0
_diffrn_reflns_limit_k_max 5
_diffrn_reflns_limit_k_min 0
_diffrn_reflns_limit_l_max 20
_diffrn_reflns_limit_l_min -21
_diffrn_reflns_number 2677
_diffrn_reflns_theta_max 27.56
_diffrn_reflns_theta_min 2.0
_diffrn_standards_decay_% 6.2
_diffrn_standards_interval_count 150
_diffrn_standards_number 6
_exptl_absorpt_coefficient_mu 0.076
_exptl_absorpt_correction_type none
_exptl_crystal_colour colorless
_exptl_crystal_density_diffrn 1.313
_exptl_crystal_density_meas ?
_exptl_crystal_description 'cut plate'
_exptl_crystal_F_000 408
_exptl_crystal_size_max 0.42
_exptl_crystal_size_mid 0.42
_exptl_crystal_size_min 0.15
_refine_diff_density_max 0.21
_refine_diff_density_min -0.22
_refine_ls_extinction_method none
_refine_ls_goodness_of_fit_obs 1.71
_refine_ls_hydrogen_treatment 'H atoms: see text below'
_refine_ls_matrix_type full
_refine_ls_number_parameters 148
_refine_ls_number_reflns 2276
_refine_ls_R_factor_gt 0.042
_refine_ls_shift/su_max '< 0.01'
_refine_ls_structure_factor_coef Fsqd
_refine_ls_weighting_details 'w = 1/ \s^2^(F^2^)'
_refine_ls_weighting_scheme calc
_refine_ls_wR_factor_obs 0.065
_reflns_number_gt 1423
_reflns_number_total 2276
_reflns_threshold_expression 'I > 2.0\s(I)'
_cod_data_source_file bk1406.cif
_cod_data_source_block 1
_cod_depositor_comments
;
The following automatic conversions were performed:
'_symmetry_cell_setting' value 'Monoclinic' changed to 'monoclinic'
according to '/home/saulius/struct/CIF-dictionaries/cif_core.dic'
dictionary named 'cif_core.dic' version 2.4.1 from 2010-06-29.

Automatic conversion script
Id: cif_fix_enum 1527 2010-12-29 10:47:43Z saulius 

The following automatic conversions were performed:

'_atom_site_adp_type' tag value 'Uij' was replaced with 'Uani' value
15 times.

Automatic conversion script
Id: cif_fix_values 1646 2011-03-28 12:23:43Z adriana 

The following automatic conversions were performed:

'_symmetry_cell_setting' value 'Monoclinic' changed to 'monoclinic'
according to /home/saulius/struct/CIF-dictionaries/cif_core.dic
dictionary named 'cif_core.dic' version 2.4.1 from 2010-06-29.

Automatic conversion script
Id: cif_fix_values 1715 2011-07-08 13:25:40Z adriana 

The following automatic conversions were performed:

'_exptl_crystal_density_meas' value 'none' was changed to '?' - the
value is perceived as not measured.

Automatic conversion script
Id: cif_fix_values 3008 2015-01-20 13:52:24Z robertas 

The following automatic conversions were performed:

'_refine_ls_weighting_scheme' value '1/ \s^2^(F^2^)' was changed to
'calc'. New tag '_refine_ls_weighting_details' was created. The value
of the new tag was set to 'w = 1/ \s^2^(F^2^)'.

Automatic conversion script
Id: cif_fix_values 3143 2015-03-26 13:38:13Z robertas 
;
_cod_original_cell_volume 982.8(4)
_cod_original_sg_symbol_H-M 'P 21/c'
_cod_database_code 2007883

loop_
_symmetry_equiv_pos_as_xyz
x,y,z
'-x, 1/2 +y, 1/2 -z'
'-x, -y, -z'
'x, 1/2 -y, 1/2 +z'

loop_
_atom_site_label
_atom_site_fract_x
_atom_site_fract_y
_atom_site_fract_z
_atom_site_U_iso_or_equiv
_atom_site_adp_type
_atom_site_calc_flag
_atom_site_calc_attached_atom
O1 1.01555(8) 0.6068(3) 0.66556(7) 0.0816(4) Uani ? ?
C1 0.88720(9) 0.2540(3) 0.54429(8) 0.0534(4) Uani ? ?
C2 0.86446(10) 0.3715(3) 0.61848(8) 0.0511(4) Uani ? ?
C3 0.77480(10) 0.3161(4) 0.63935(8) 0.0551(5) Uani ? ?
C4 0.70724(9) 0.1407(4) 0.58808(8) 0.0540(5) Uani ? ?
C5 0.58280(10) -0.2845(4) 0.44085(9) 0.0568(5) Uani ? ?
C6 0.54730(10) -0.4566(4) 0.37056(10) 0.0655(5) Uani ? ?
C7 0.60230(10) -0.5075(4) 0.30942(9) 0.0701(6) Uani ? ?
C8 0.69360(10) -0.3856(4) 0.31664(9) 0.0649(5) Uani ? ?
C9 0.82630(10) -0.0643(4) 0.40951(9) 0.0570(5) Uani ? ?
C10 0.81988(9) 0.0822(3) 0.49258(8) 0.0474(4) Uani ? ?
C11 0.72999(9) 0.0244(3) 0.51439(8) 0.0463(4) Uani ? ?
C12 0.67435(9) -0.1618(3) 0.44849(8) 0.0476(4) Uani ? ?
C13 0.72983(10) -0.2148(3) 0.38622(8) 0.0503(4) Uani ? ?
C14 0.93410(10) 0.5564(4) 0.67530(10) 0.0637(5) Uani ? ?
H1 0.9502 0.2930 0.5291 0.0640 Uiso calc C1
H2 0.9086(9) 0.648(3) 0.7266(8) 0.079(5) Uiso ? ?
H3 0.7590 0.4026 0.6912 0.0662 Uiso calc C3
H4 0.6445 0.0998 0.6037 0.0648 Uiso calc C4
H5 0.5439 -0.2497 0.4845 0.0682 Uiso calc C5
H6 0.4826 -0.5429 0.3643 0.0786 Uiso calc C6
H7 0.5765 -0.6314 0.2603 0.0841 Uiso calc C7
H8 0.7321 -0.4207 0.2726 0.0778 Uiso calc C8
H9A 0.8408(9) 0.094(3) 0.3677(7) 0.073(5) Uiso ? ?
H9B 0.8807(9) -0.221(4) 0.4114(8) 0.086(5) Uiso ? ?

loop_
_atom_site_aniso_label
_atom_site_aniso_U_11
_atom_site_aniso_U_22
_atom_site_aniso_U_33
_atom_site_aniso_U_12
_atom_site_aniso_U_13
_atom_site_aniso_U_23
O1 0.0658(7) 0.0856(9) 0.0925(8) -0.0164(7) 0.0108(6) -0.0060(7)
C1 0.0469(8) 0.0538(10) 0.0606(9) 0.0035(8) 0.0124(7) 0.0097(8)
C2 0.0532(9) 0.0464(9) 0.0522(8) 0.0028(8) 0.0047(7) 0.0073(8)
C3 0.0620(9) 0.0570(10) 0.0484(8) 0.0011(9) 0.0139(7) 0.0040(8)
C4 0.0539(9) 0.0600(10) 0.0511(8) 0.0021(8) 0.0177(7) 0.0066(8)
C5 0.0545(9) 0.0580(10) 0.0586(9) 0.0011(9) 0.0109(7) 0.0078(9)
C6 0.0584(10) 0.0640(10) 0.0710(10) -0.0032(9) 0.0020(8) 0.0065(10)
C7 0.0800(10) 0.0650(10) 0.0620(10) -0.0010(10) -0.0007(9) -0.0040(9)
C8 0.0770(10) 0.0630(10) 0.0563(9) 0.0050(10) 0.0149(8) -0.0010(9)
C9 0.0580(10) 0.0600(10) 0.0572(10) 0.0034(9) 0.0217(8) 0.0005(9)
C10 0.0486(8) 0.0473(9) 0.0478(8) 0.0066(8) 0.0122(7) 0.0091(7)
C11 0.0469(8) 0.0443(9) 0.0483(8) 0.0074(7) 0.0097(6) 0.0123(7)
C12 0.0504(8) 0.0431(9) 0.0489(8) 0.0060(7) 0.0069(7) 0.0092(7)
C13 0.0531(8) 0.0478(9) 0.0503(8) 0.0070(8) 0.0098(7) 0.0073(8)
C14 0.0670(10) 0.0580(10) 0.0650(10) -0.0013(10) 0.0071(9) 0.0070(9)

loop_
_atom_type_symbol
_atom_type_scat_dispersion_real
_atom_type_scat_dispersion_imag
_atom_type_scat_source
H 0 0 'Stewart, Davidson & Simpson (1965)'
C .003 .002 'Creagh & McAuley (1992)'
O .011 .006 'Creagh & McAuley (1992)'

loop_
_geom_angle_atom_site_label_1
_geom_angle_atom_site_label_2
_geom_angle_atom_site_label_3
_geom_angle
_geom_angle_publ_flag
C2 C1 C10 119.10(10) no
C2 C1 H1 120.4 no
C10 C1 H1 120.4 no
C1 C2 C3 120.00(10) no
C1 C2 C14 120.80(10) no
C3 C2 C14 119.10(10) no
C2 C3 C4 121.10(10) no
C2 C3 H3 119.4 no
C4 C3 H3 119.4 no
C3 C4 C11 118.80(10) no
C3 C4 H4 120.6 no
C11 C4 H4 120.6 no
C6 C5 C12 119.00(10) no
C6 C5 H5 120.5 no
C12 C5 H5 120.5 no
C5 C6 C7 120.50(10) no
C5 C6 H6 119.7 no
C7 C6 H6 119.7 no
C6 C7 C8 120.70(10) no
C6 C7 H7 119.6 no
C8 C7 H7 119.6 no
C7 C8 C13 119.30(10) no
C7 C8 H8 120.3 no
C13 C8 H8 120.3 no
C10 C9 C13 102.70(10) no
C10 C9 H9A 111.2(8) no
C10 C9 H9B 114.2(8) no
C13 C9 H9A 113.9(7) no
C13 C9 H9B 111.5(8) no
H9A C9 H9B 103.7(10) no
C1 C10 C9 129.30(10) no
C1 C10 C11 120.60(10) no
C9 C10 C11 110.10(10) no
C4 C11 C10 120.40(10) no
C4 C11 C12 131.20(10) no
C10 C11 C12 108.50(10) no
C5 C12 C11 131.20(10) no
C5 C12 C13 120.20(10) no
C11 C12 C13 108.60(10) no
C8 C13 C9 129.60(10) no
C8 C13 C12 120.20(10) no
C9 C13 C12 110.10(10) no
O1 C14 C2 124.9(2) yes
O1 C14 H2 120.1(7) yes
C2 C14 H2 115.0(7) yes

loop_
_geom_bond_atom_site_label_1
_geom_bond_atom_site_label_2
_geom_bond_site_symmetry_1
_geom_bond_site_symmetry_2
_geom_bond_distance
_geom_bond_publ_flag
O1 C14 ? ? 1.211(2) yes
C1 C2 ? ? 1.393(2) no
C1 C10 ? ? 1.379(2) no
C1 H1 ? ? 0.980 no
C2 C3 ? ? 1.390(2) no
C2 C14 ? ? 1.470(2) yes
C3 C4 ? ? 1.385(2) no
C3 H3 ? ? 0.980 no
C4 C11 ? ? 1.384(2) no
C4 H4 ? ? 0.980 no
C5 C6 ? ? 1.385(2) no
C5 C12 ? ? 1.388(2) no
C5 H5 ? ? 0.980 no
C6 C7 ? ? 1.377(2) no
C6 H6 ? ? 0.980 no
C7 C8 ? ? 1.385(2) no
C7 H7 ? ? 0.980 no
C8 C13 ? ? 1.375(2) no
C8 H8 ? ? 0.980 no
C9 C10 ? ? 1.506(2) no
C9 C13 ? ? 1.505(2) no
C9 H9A ? ? 1.010(10) no
C9 H9B ? ? 1.020(10) no
C10 C11 ? ? 1.400(2) no
C11 C12 ? ? 1.461(2) no
C12 C13 ? ? 1.399(2) no
C14 H2 ? ? 1.040(10) no
